data_4108856
loop_
_publ_author_name
'Hongjun Fan'
'Debashis Adhikari'
'Anas A. Saleh'
'Rodney L. Clark'
'Francisco J. Zuno-Cruz'
'Gloria Sanchez Cabrera'
'John C. Huffman'
'Maren Pink'
'Daniel J. Mindiola'
'Mu-Hyun Baik'

_publ_section_title
;
 Understanding and Predicting Distorted T- versus Y-Geometries for Neutral
 Chromous Complexes Supported by a Sterically Encumbering \b-Diketiminate
 Ligand
;
_journal_name_full 'Journal of the American Chemical Society'
_journal_page_first 17351
_journal_page_last 17361
_journal_paper_doi 10.1021/ja803798b
_journal_volume 130
_journal_year 2008
_chemical_formula_sum 'C74 H116 Cl2 Cr2 N4 O'
_chemical_formula_weight 1252.61
_chemical_name_systematic
; 
 ? 
;
_space_group_IT_number 15
_symmetry_cell_setting monoclinic
_symmetry_space_group_name_Hall '-C 2yc'
_symmetry_space_group_name_H-M 'C 1 2/c 1'
_atom_sites_solution_hydrogens geom
_atom_sites_solution_primary direct
_atom_sites_solution_secondary difmap
_audit_creation_method SHELXL-97
_cell_angle_alpha 90.00
_cell_angle_beta 99.408(2)
_cell_angle_gamma 90.00
_cell_formula_units_Z 4
_cell_length_a 21.3016(16)
_cell_length_b 21.5950(18)
_cell_length_c 15.8181(13)
_cell_measurement_reflns_used 988
_cell_measurement_temperature 117(2)
_cell_measurement_theta_max 27.20
_cell_measurement_theta_min 2.80
_cell_volume 7178.6(10)
_computing_cell_refinement 'SAINT (Bruker, 1999)'
_computing_data_collection 'SMART (Bruker, 1999)'
_computing_data_reduction 'SAINT (Bruker, 1999), XTEL (local program)'
_computing_structure_refinement 'SHELXL-97 (Sheldrick, 1997)'
_computing_structure_solution 'SHELXS-97 (Sheldrick, 1990)'
_diffrn_ambient_temperature 117(2)
_diffrn_detector 'CCD area detector'
_diffrn_detector_area_resol_mean 44.52
_diffrn_detector_type 'Bruker SMART 6000'
_diffrn_measured_fraction_theta_full 0.999
_diffrn_measured_fraction_theta_max 0.999
_diffrn_measurement_details '   0.30 degree frames measured for  10.17 seconds each'
_diffrn_measurement_device 'three-circle goniometer with fixed chi'
_diffrn_measurement_device_type 'Bruker Platform goniometer'
_diffrn_measurement_method '\w scans'
_diffrn_radiation_monochromator graphite
_diffrn_radiation_source 'fine-focus sealed tube'
_diffrn_radiation_type MoK\a
_diffrn_radiation_wavelength 0.71073
_diffrn_reflns_av_R_equivalents 0.0699
_diffrn_reflns_av_sigmaI/netI 0.0502
_diffrn_reflns_limit_h_max 27
_diffrn_reflns_limit_h_min -27
_diffrn_reflns_limit_k_max 28
_diffrn_reflns_limit_k_min -28
_diffrn_reflns_limit_l_max 20
_diffrn_reflns_limit_l_min -20
_diffrn_reflns_number 81142
_diffrn_reflns_theta_full 27.53
_diffrn_reflns_theta_max 27.53
_diffrn_reflns_theta_min 1.89
_diffrn_standards_decay_% 0.0
_exptl_absorpt_coefficient_mu 0.421
_exptl_absorpt_correction_type none
_exptl_crystal_colour 'forrest green'
_exptl_crystal_density_diffrn 1.159
_exptl_crystal_description 'cleaved fragment'
_exptl_crystal_F_000 2712
_exptl_crystal_size_max 0.25
_exptl_crystal_size_mid 0.25
_exptl_crystal_size_min 0.18
_refine_diff_density_max 0.386
_refine_diff_density_min -0.325
_refine_diff_density_rms 0.049
_refine_ls_extinction_method none
_refine_ls_goodness_of_fit_ref 0.946
_refine_ls_hydrogen_treatment mixed
_refine_ls_matrix_type full
_refine_ls_number_parameters 644
_refine_ls_number_reflns 8274
_refine_ls_number_restraints 0
_refine_ls_restrained_S_all 0.946
_refine_ls_R_factor_all 0.0605
_refine_ls_R_factor_gt 0.0340
_refine_ls_shift/su_max 0.002
_refine_ls_shift/su_mean 0.000
_refine_ls_structure_factor_coef Fsqd
_refine_ls_weighting_details 'calc w=1/[\s^2^(Fo^2^)+(0.0445P)^2^+0.0000P] where P=(Fo^2^+2Fc^2^)/3'
_refine_ls_weighting_scheme calc
_refine_ls_wR_factor_gt 0.0795
_refine_ls_wR_factor_ref 0.0903
_reflns_number_gt 5651
_reflns_number_total 8274
_reflns_threshold_expression >2sigma(I)
_cod_data_source_file ja803798b_si_001.cif
_cod_data_source_block 04081
_cod_original_sg_symbol_H-M 'C 1 2/c 1 '
_cod_database_code 4108856

loop_
_symmetry_equiv_pos_as_xyz
'x, y, z'
'-x, y, -z+1/2'
'x+1/2, y+1/2, z'
'-x+1/2, y+1/2, -z+1/2'
'-x, -y, -z'
'x, -y, z-1/2'
'-x+1/2, -y+1/2, -z'
'x+1/2, -y+1/2, z-1/2'

loop_
_atom_site_label
_atom_site_type_symbol
_atom_site_fract_x
_atom_site_fract_y
_atom_site_fract_z
_atom_site_U_iso_or_equiv
_atom_site_adp_type
_atom_site_occupancy
_atom_site_symmetry_multiplicity
_atom_site_calc_flag
_atom_site_refinement_flags
Cr1 Cr 0.587604(12) 0.763902(12) 0.242537(16) 0.01580(8) Uani 1 1 d .
H52 H 0.6195(11) 0.8257(11) 0.0567(16) 0.036(7) Uiso 0.860(5) 1 d P
Cl2 Cl 0.5000 0.69399(3) 0.2500 0.02519(14) Uani 1 2 d S
Cl3 Cl 0.5000 0.83481(3) 0.2500 0.02490(14) Uani 1 2 d S
N4 N 0.65153(6) 0.82817(6) 0.21160(9) 0.0190(3) Uani 1 1 d .
C5 C 0.71192(8) 0.81762(7) 0.20258(11) 0.0195(4) Uani 1 1 d .
C6 C 0.74081(8) 0.76018(8) 0.22290(11) 0.0206(4) Uani 1 1 d .
C7 C 0.71837(7) 0.70458(7) 0.25263(10) 0.0179(3) Uani 1 1 d .
N8 N 0.65780(6) 0.69714(6) 0.26081(9) 0.0175(3) Uani 1 1 d .
C9 C 0.62186(7) 0.88816(7) 0.19502(11) 0.0208(4) Uani 1 1 d .
C10 C 0.58735(8) 0.90035(8) 0.11362(12) 0.0263(4) Uani 1 1 d .
C11 C 0.55531(9) 0.95685(9) 0.10114(15) 0.0336(5) Uani 1 1 d .
C12 C 0.55691(9) 0.99909(9) 0.16674(15) 0.0366(5) Uani 1 1 d .
C13 C 0.59093(9) 0.98625(8) 0.24657(14) 0.0310(4) Uani 1 1 d .
C14 C 0.62455(8) 0.93088(8) 0.26233(12) 0.0237(4) Uani 1 1 d .
C15 C 0.66257(9) 0.91859(8) 0.35074(12) 0.0267(4) Uani 1 1 d .
C16 C 0.61993(13) 0.90063(15) 0.41457(17) 0.0517(7) Uani 1 1 d .
C17 C 0.70451(13) 0.97353(11) 0.38411(18) 0.0465(6) Uani 1 1 d .
C18 C 0.58714(15) 0.85673(14) 0.04130(15) 0.0273(6) Uani 0.860(5) 1 d P
C19 C 0.60098(16) 0.88775(17) -0.03973(18) 0.0483(9) Uani 0.860(5) 1 d P
C20 C 0.52454(16) 0.82181(14) 0.02201(19) 0.0413(8) Uani 0.860(5) 1 d P
C21 C 0.75916(8) 0.86500(8) 0.17016(12) 0.0243(4) Uani 1 1 d .
C22 C 0.73584(10) 0.93097(9) 0.14499(18) 0.0377(5) Uani 1 1 d .
C23 C 0.81668(10) 0.87380(10) 0.24157(16) 0.0357(5) Uani 1 1 d .
C24 C 0.78150(12) 0.83716(10) 0.09099(16) 0.0384(5) Uani 1 1 d .
C25 C 0.77366(8) 0.65575(7) 0.27487(11) 0.0212(4) Uani 1 1 d .
C26 C 0.82290(9) 0.68374(9) 0.34682(14) 0.0283(4) Uani 1 1 d .
C27 C 0.80516(10) 0.64492(9) 0.19533(14) 0.0281(4) Uani 1 1 d .
C28 C 0.75856(9) 0.59090(8) 0.30634(14) 0.0250(4) Uani 1 1 d .
C29 C 0.63421(7) 0.63963(7) 0.29040(11) 0.0186(3) Uani 1 1 d .
C30 C 0.62879(8) 0.63380(8) 0.37699(11) 0.0211(4) Uani 1 1 d .
C31 C 0.60260(9) 0.57922(9) 0.40327(13) 0.0296(4) Uani 1 1 d .
C32 C 0.58186(9) 0.53317(9) 0.34588(14) 0.0334(5) Uani 1 1 d .
C33 C 0.58701(9) 0.53986(8) 0.26055(14) 0.0287(4) Uani 1 1 d .
C34 C 0.61329(8) 0.59281(7) 0.23029(11) 0.0218(4) Uani 1 1 d .
C35 C 0.62202(9) 0.59835(8) 0.13699(12) 0.0257(4) Uani 1 1 d .
C36 C 0.57201(11) 0.63904(11) 0.08358(14) 0.0376(5) Uani 1 1 d .
C37 C 0.62393(12) 0.53572(11) 0.09213(16) 0.0424(5) Uani 1 1 d .
C38 C 0.65015(9) 0.68432(9) 0.44216(12) 0.0263(4) Uani 1 1 d .
C39 C 0.59374(12) 0.71240(14) 0.47612(18) 0.0490(7) Uani 1 1 d .
C40 C 0.69993(11) 0.66175(12) 0.51633(14) 0.0397(5) Uani 1 1 d .
H41 H 0.7815(9) 0.7602(7) 0.2185(11) 0.014(4) Uiso 1 1 d .
H42 H 0.5348(10) 0.9647(9) 0.0493(13) 0.034(6) Uiso 1 1 d .
H43 H 0.5344(10) 1.0368(10) 0.1569(13) 0.046(6) Uiso 1 1 d .
H44 H 0.5919(9) 1.0174(9) 0.2921(13) 0.036(6) Uiso 1 1 d .
H45 H 0.6913(9) 0.8849(8) 0.3450(11) 0.025(5) Uiso 1 1 d .
H46 H 0.5977(12) 0.8629(12) 0.3970(16) 0.064(8) Uiso 1 1 d .
H47 H 0.6465(12) 0.8941(11) 0.4713(16) 0.058(7) Uiso 1 1 d .
H48 H 0.5870(14) 0.9323(13) 0.4143(18) 0.083(10) Uiso 1 1 d .
H49 H 0.7306(11) 0.9635(11) 0.4405(16) 0.055(7) Uiso 1 1 d .
H50 H 0.6789(12) 1.0046(12) 0.3948(15) 0.053(7) Uiso 1 1 d .
H51 H 0.7318(15) 0.9883(14) 0.339(2) 0.100(11) Uiso 1 1 d .
H53 H 0.6025(12) 0.8565(12) -0.0820(17) 0.042(7) Uiso 0.860(5) 1 d P
H54 H 0.5676(15) 0.9165(13) -0.0616(18) 0.059(9) Uiso 0.860(5) 1 d P
H55 H 0.6396(16) 0.9067(14) -0.0310(19) 0.068(10) Uiso 0.860(5) 1 d P
H56 H 0.4903(14) 0.8509(13) -0.0005(19) 0.038(9) Uiso 0.860(5) 1 d P
H57 H 0.5231(11) 0.7929(12) -0.0250(17) 0.043(7) Uiso 0.860(5) 1 d P
H58 H 0.5162(12) 0.8005(12) 0.0704(17) 0.044(7) Uiso 0.860(5) 1 d P
H59 H 0.7015(10) 0.9296(9) 0.0963(13) 0.036(6) Uiso 1 1 d .
H60 H 0.7227(11) 0.9533(10) 0.1950(14) 0.048(7) Uiso 1 1 d .
H61 H 0.7725(10) 0.9523(9) 0.1262(12) 0.038(6) Uiso 1 1 d .
H62 H 0.8455(10) 0.9033(10) 0.2226(12) 0.034(5) Uiso 1 1 d .
H63 H 0.8392(11) 0.8386(11) 0.2573(14) 0.049(7) Uiso 1 1 d .
H64 H 0.8044(11) 0.8896(10) 0.2945(16) 0.054(7) Uiso 1 1 d .
H65 H 0.8105(10) 0.8659(9) 0.0682(12) 0.036(6) Uiso 1 1 d .
H66 H 0.7463(11) 0.8293(10) 0.0463(15) 0.046(7) Uiso 1 1 d .
H67 H 0.8043(10) 0.7979(10) 0.1024(13) 0.040(6) Uiso 1 1 d .
H68 H 0.8396(9) 0.7212(9) 0.3305(12) 0.027(5) Uiso 1 1 d .
H69 H 0.8041(10) 0.6918(9) 0.3993(13) 0.038(6) Uiso 1 1 d .
H70 H 0.8583(9) 0.6548(9) 0.3639(12) 0.028(5) Uiso 1 1 d .
H71 H 0.8234(10) 0.6815(10) 0.1771(13) 0.040(6) Uiso 1 1 d .
H72 H 0.8379(9) 0.6151(9) 0.2084(12) 0.030(5) Uiso 1 1 d .
H73 H 0.7751(10) 0.6290(9) 0.1465(13) 0.036(6) Uiso 1 1 d .
H74 H 0.8001(9) 0.5681(9) 0.3188(12) 0.030(5) Uiso 1 1 d .
H75 H 0.7316(9) 0.5673(9) 0.2641(12) 0.027(5) Uiso 1 1 d .
H76 H 0.7406(8) 0.5913(8) 0.3579(12) 0.024(5) Uiso 1 1 d .
H77 H 0.6003(9) 0.5749(9) 0.4614(13) 0.033(5) Uiso 1 1 d .
H78 H 0.5648(10) 0.4977(10) 0.3657(13) 0.040(6) Uiso 1 1 d .
H79 H 0.5726(9) 0.5093(9) 0.2223(12) 0.033(6) Uiso 1 1 d .
H80 H 0.6623(9) 0.6161(8) 0.1354(11) 0.020(5) Uiso 1 1 d .
H81 H 0.5752(10) 0.6841(11) 0.1050(14) 0.050(7) Uiso 1 1 d .
H82 H 0.5798(10) 0.6394(10) 0.0247(15) 0.048(6) Uiso 1 1 d .
H83 H 0.5313(12) 0.6206(11) 0.0853(15) 0.057(7) Uiso 1 1 d .
H84 H 0.6392(11) 0.5417(10) 0.0355(15) 0.049(7) Uiso 1 1 d .
H85 H 0.5801(11) 0.5150(10) 0.0837(14) 0.051(7) Uiso 1 1 d .
H86 H 0.6550(10) 0.5093(10) 0.1264(14) 0.044(6) Uiso 1 1 d .
H87 H 0.6694(8) 0.7159(8) 0.4133(11) 0.022(5) Uiso 1 1 d .
H88 H 0.5637(12) 0.7268(11) 0.4324(16) 0.057(7) Uiso 1 1 d .
H89 H 0.6068(11) 0.7472(11) 0.5133(15) 0.048(7) Uiso 1 1 d .
H90 H 0.5775(13) 0.6805(13) 0.5128(17) 0.070(9) Uiso 1 1 d .
H91 H 0.7148(9) 0.6960(9) 0.5582(13) 0.035(5) Uiso 1 1 d .
H92 H 0.6806(11) 0.6307(11) 0.5480(16) 0.056(7) Uiso 1 1 d .
H93 H 0.7378(12) 0.6464(12) 0.4936(16) 0.066(8) Uiso 1 1 d .
C1A C 0.484(4) 1.156(2) 0.222(3) 0.27(3) Uani 0.28(3) 1 d P
C2A C 0.5000 1.1678(3) 0.2500 0.062(5) Uani 0.85(6) 2 d SP
C3A C 0.4784(4) 1.2416(8) 0.2440(11) 0.225(7) Uani 0.89(3) 1 d P
O4A O 0.4965(7) 1.2758(3) 0.2803(4) 0.129(8) Uani 0.331(17) 1 d P
C5A C 0.511(2) 1.3370(9) 0.2887(18) 0.172(13) Uani 0.51(3) 1 d P
C6A C 0.492(2) 1.3638(15) 0.296(4) 0.37(4) Uani 0.60(4) 1 d P
C7A C 0.5064(9) 1.3727(8) 0.3084(17) 0.067(9) Uani 0.23(3) 1 d P
C18A C 0.5645(9) 0.8374(7) 0.0387(9) 0.013(3) Uiso 0.140(5) 1 d P
C19A C 0.6180(8) 0.8168(8) -0.0099(12) 0.050(5) Uiso 0.140(5) 1 d P
C20A C 0.5039(10) 0.8455(9) -0.0284(14) 0.042(5) Uiso 0.140(5) 1 d P

loop_
_atom_site_aniso_label
_atom_site_aniso_U_11
_atom_site_aniso_U_22
_atom_site_aniso_U_33
_atom_site_aniso_U_23
_atom_site_aniso_U_13
_atom_site_aniso_U_12
Cr1 0.01362(14) 0.01219(13) 0.02199(14) 0.00183(11) 0.00409(10) 0.00091(10)
Cl2 0.0142(3) 0.0132(3) 0.0485(4) 0.000 0.0062(3) 0.000
Cl3 0.0171(3) 0.0133(3) 0.0470(4) 0.000 0.0131(3) 0.000
N4 0.0173(7) 0.0136(7) 0.0273(8) 0.0046(6) 0.0075(6) 0.0028(5)
C5 0.0180(9) 0.0170(8) 0.0244(9) -0.0002(7) 0.0059(7) -0.0008(6)
C6 0.0130(8) 0.0188(8) 0.0312(9) 0.0005(7) 0.0072(7) 0.0006(7)
C7 0.0166(8) 0.0149(8) 0.0218(8) -0.0023(7) 0.0020(7) 0.0021(6)
N8 0.0168(7) 0.0121(7) 0.0228(7) 0.0008(5) 0.0011(6) -0.0004(5)
C9 0.0131(8) 0.0166(8) 0.0345(10) 0.0095(7) 0.0095(7) 0.0018(6)
C10 0.0222(9) 0.0279(10) 0.0319(10) 0.0123(8) 0.0137(8) 0.0049(7)
C11 0.0235(10) 0.0336(11) 0.0435(13) 0.0207(10) 0.0047(9) 0.0062(8)
C12 0.0257(10) 0.0176(10) 0.0662(15) 0.0115(10) 0.0066(10) 0.0055(8)
C13 0.0221(10) 0.0156(9) 0.0554(13) 0.0009(9) 0.0066(9) -0.0006(7)
C14 0.0153(8) 0.0151(8) 0.0417(11) 0.0038(7) 0.0080(8) -0.0025(6)
C15 0.0229(9) 0.0168(9) 0.0405(11) -0.0012(8) 0.0054(8) 0.0010(7)
C16 0.0362(14) 0.074(2) 0.0438(15) 0.0125(13) 0.0027(12) -0.0112(14)
C17 0.0478(15) 0.0278(12) 0.0582(16) -0.0036(11) -0.0087(13) -0.0097(11)
C18 0.0241(14) 0.0322(14) 0.0258(13) 0.0048(10) 0.0051(10) 0.0025(13)
C19 0.0497(19) 0.070(2) 0.0268(14) 0.0036(14) 0.0115(13) -0.0161(17)
C20 0.051(2) 0.0433(17) 0.0333(16) -0.0111(13) 0.0168(14) -0.0174(15)
C21 0.0182(9) 0.0189(9) 0.0379(10) 0.0046(8) 0.0114(8) 0.0004(7)
C22 0.0262(11) 0.0244(10) 0.0667(16) 0.0159(10) 0.0197(12) 0.0005(8)
C23 0.0267(11) 0.0286(11) 0.0515(14) 0.0058(10) 0.0052(10) -0.0103(9)
C24 0.0421(13) 0.0320(12) 0.0472(14) 0.0034(10) 0.0257(12) -0.0051(10)
C25 0.0162(8) 0.0157(8) 0.0317(10) 0.0003(7) 0.0041(7) 0.0028(6)
C26 0.0228(10) 0.0211(10) 0.0390(12) 0.0012(8) -0.0014(9) 0.0006(8)
C27 0.0249(10) 0.0204(10) 0.0412(12) -0.0002(9) 0.0122(9) 0.0072(8)
C28 0.0193(9) 0.0166(9) 0.0390(11) 0.0030(8) 0.0044(9) 0.0040(7)
C29 0.0140(8) 0.0124(8) 0.0293(9) 0.0026(7) 0.0038(7) 0.0028(6)
C30 0.0168(8) 0.0189(8) 0.0275(9) 0.0036(7) 0.0030(7) 0.0041(7)
C31 0.0279(10) 0.0279(10) 0.0340(11) 0.0123(8) 0.0084(9) 0.0041(8)
C32 0.0288(11) 0.0199(10) 0.0527(13) 0.0114(9) 0.0097(9) -0.0019(8)
C33 0.0223(10) 0.0151(9) 0.0479(13) -0.0025(8) 0.0033(9) -0.0015(7)
C34 0.0156(8) 0.0156(8) 0.0337(10) -0.0003(7) 0.0030(7) 0.0025(6)
C35 0.0212(9) 0.0239(9) 0.0319(10) -0.0069(8) 0.0042(8) -0.0004(7)
C36 0.0393(13) 0.0431(13) 0.0298(12) -0.0002(10) 0.0042(10) 0.0092(10)
C37 0.0458(14) 0.0350(12) 0.0460(14) -0.0167(11) 0.0060(12) 0.0037(11)
C38 0.0274(10) 0.0272(10) 0.0235(9) 0.0019(8) 0.0024(8) 0.0029(8)
C39 0.0331(13) 0.0601(17) 0.0490(15) -0.0267(14) -0.0076(12) 0.0161(12)
C40 0.0354(12) 0.0507(15) 0.0300(11) -0.0012(10) -0.0034(10) 0.0126(11)
C1A 0.38(7) 0.13(3) 0.22(4) 0.02(2) -0.16(5) 0.03(3)
C2A 0.053(6) 0.049(4) 0.069(6) 0.000 -0.034(3) 0.000
C3A 0.145(9) 0.194(12) 0.368(13) -0.068(12) 0.137(12) -0.091(7)
O4A 0.302(19) 0.021(4) 0.045(4) -0.005(2) -0.029(7) -0.039(5)
C5A 0.17(2) 0.075(11) 0.31(3) -0.008(9) 0.16(3) -0.011(10)
C6A 0.130(18) 0.33(3) 0.56(8) 0.07(3) -0.22(4) 0.01(2)
C7A 0.027(9) 0.017(10) 0.154(19) -0.007(7) 0.010(10) 0.007(5)

loop_
_atom_type_symbol
_atom_type_description
_atom_type_scat_dispersion_real
_atom_type_scat_dispersion_imag
_atom_type_scat_source
Cr Cr 0.3209 0.6236 'International Tables Vol C Tables 4.2.6.8 and 6.1.1.4'
Cl Cl 0.1484 0.1585 'International Tables Vol C Tables 4.2.6.8 and 6.1.1.4'
O O 0.0106 0.0060 'International Tables Vol C Tables 4.2.6.8 and 6.1.1.4'
N N 0.0061 0.0033 'International Tables Vol C Tables 4.2.6.8 and 6.1.1.4'
C C 0.0033 0.0016 'International Tables Vol C Tables 4.2.6.8 and 6.1.1.4'
H H 0.0000 0.0000 'International Tables Vol C Tables 4.2.6.8 and 6.1.1.4'

loop_
_geom_angle_atom_site_label_1
_geom_angle_atom_site_label_2
_geom_angle_atom_site_label_3
_geom_angle
_geom_angle_site_symmetry_1
_geom_angle_site_symmetry_3
N4 Cr1 N8 90.69(5) . .
N4 Cr1 Cl2 168.03(4) . .
N8 Cr1 Cl2 95.98(4) . .
N4 Cr1 Cl3 97.45(4) . .
N8 Cr1 Cl3 167.85(4) . .
Cl2 Cr1 Cl3 77.663(17) . .
Cr1 Cl2 Cr1 102.73(2) . 2_655
Cr1 Cl3 Cr1 101.94(2) 2_655 .
C5 N4 C9 122.19(13) . .
C5 N4 Cr1 126.58(11) . .
C9 N4 Cr1 111.14(10) . .
N4 C5 C6 121.45(15) . .
N4 C5 C21 126.86(14) . .
C6 C5 C21 111.69(14) . .
C5 C6 C7 132.48(16) . .
C5 C6 H41 112.6(11) . .
C7 C6 H41 114.8(11) . .
N8 C7 C6 121.78(15) . .
N8 C7 C25 126.85(14) . .
C6 C7 C25 111.37(14) . .
C7 N8 C29 122.02(13) . .
C7 N8 Cr1 126.55(11) . .
C29 N8 Cr1 111.31(10) . .
C10 C9 C14 121.65(16) . .
C10 C9 N4 118.92(16) . .
C14 C9 N4 119.27(15) . .
C11 C10 C9 117.75(18) . .
C11 C10 C18 120.45(18) . .
C9 C10 C18 121.72(17) . .
C11 C10 C18A 119.3(5) . .
C9 C10 C18A 120.3(4) . .
C18 C10 C18A 18.8(5) . .
C12 C11 C10 121.4(2) . .
C12 C11 H42 121.4(13) . .
C10 C11 H42 117.2(13) . .
C13 C12 C11 120.11(18) . .
C13 C12 H43 120.1(13) . .
C11 C12 H43 119.8(13) . .
C12 C13 C14 120.94(19) . .
C12 C13 H44 118.6(12) . .
C14 C13 H44 120.4(12) . .
C13 C14 C9 118.16(17) . .
C13 C14 C15 119.64(17) . .
C9 C14 C15 122.20(15) . .
C16 C15 C14 111.75(17) . .
C16 C15 C17 110.5(2) . .
C14 C15 C17 112.09(17) . .
C16 C15 H45 109.2(11) . .
C14 C15 H45 107.2(11) . .
C17 C15 H45 105.9(11) . .
C15 C16 H46 110.3(15) . .
C15 C16 H47 108.9(14) . .
H46 C16 H47 109(2) . .
C15 C16 H48 109.0(17) . .
H46 C16 H48 106(2) . .
H47 C16 H48 114(2) . .
C15 C17 H49 110.5(14) . .
C15 C17 H50 107.8(16) . .
H49 C17 H50 105(2) . .
C15 C17 H51 111.2(17) . .
H49 C17 H51 113(2) . .
H50 C17 H51 109(2) . .
C10 C18 C20 111.3(2) . .
C10 C18 C19 113.3(2) . .
C20 C18 C19 109.6(2) . .
C10 C18 H52 109.6(15) . .
C20 C18 H52 105.9(14) . .
C19 C18 H52 106.9(15) . .
C18 C19 H53 108.2(16) . .
C18 C19 H54 110.7(17) . .
H53 C19 H54 108(2) . .
C18 C19 H55 111.5(19) . .
H53 C19 H55 107(2) . .
H54 C19 H55 111(3) . .
C18 C20 H56 109.3(16) . .
C18 C20 H57 113.0(15) . .
H56 C20 H57 102(2) . .
C18 C20 H58 110.9(16) . .
H56 C20 H58 112(2) . .
H57 C20 H58 109(2) . .
C24 C21 C23 109.40(17) . .
C24 C21 C22 106.36(17) . .
C23 C21 C22 105.09(17) . .
C24 C21 C5 108.10(15) . .
C23 C21 C5 108.39(15) . .
C22 C21 C5 119.21(14) . .
C21 C22 H59 110.2(12) . .
C21 C22 H60 111.1(13) . .
H59 C22 H60 111.6(17) . .
C21 C22 H61 105.6(12) . .
H59 C22 H61 107.7(16) . .
H60 C22 H61 110.4(17) . .
C21 C23 H62 108.9(12) . .
C21 C23 H63 114.7(14) . .
H62 C23 H63 107.6(18) . .
C21 C23 H64 112.3(14) . .
H62 C23 H64 108.0(18) . .
H63 C23 H64 105.0(19) . .
C21 C24 H65 110.4(12) . .
C21 C24 H66 111.3(13) . .
H65 C24 H66 107.6(17) . .
C21 C24 H67 113.5(12) . .
H65 C24 H67 106.9(16) . .
H66 C24 H67 106.8(18) . .
C27 C25 C28 105.59(14) . .
C27 C25 C26 109.20(15) . .
C28 C25 C26 105.75(15) . .
C27 C25 C7 109.21(14) . .
C28 C25 C7 119.54(14) . .
C26 C25 C7 107.23(13) . .
C25 C26 H68 112.2(12) . .
C25 C26 H69 111.5(12) . .
H68 C26 H69 107.5(16) . .
C25 C26 H70 110.7(11) . .
H68 C26 H70 108.5(16) . .
H69 C26 H70 106.1(16) . .
C25 C27 H71 112.3(12) . .
C25 C27 H72 109.2(11) . .
H71 C27 H72 108.0(17) . .
C25 C27 H73 112.4(12) . .
H71 C27 H73 107.5(17) . .
H72 C27 H73 107.2(16) . .
C25 C28 H74 106.6(11) . .
C25 C28 H75 113.2(11) . .
H74 C28 H75 106.6(15) . .
C25 C28 H76 113.7(11) . .
H74 C28 H76 107.4(15) . .
H75 C28 H76 108.9(15) . .
C30 C29 C34 121.89(15) . .
C30 C29 N8 118.88(14) . .
C34 C29 N8 119.09(15) . .
C31 C30 C29 117.93(16) . .
C31 C30 C38 119.63(17) . .
C29 C30 C38 122.43(15) . .
C32 C31 C30 121.12(19) . .
C32 C31 H77 121.1(12) . .
C30 C31 H77 117.7(12) . .
C31 C32 C33 120.24(18) . .
C31 C32 H78 118.6(13) . .
C33 C32 H78 121.1(13) . .
C32 C33 C34 121.54(18) . .
C32 C33 H79 120.0(12) . .
C34 C33 H79 118.5(12) . .
C33 C34 C29 117.26(17) . .
C33 C34 C35 121.18(16) . .
C29 C34 C35 121.49(15) . .
C34 C35 C36 113.42(16) . .
C34 C35 C37 113.36(17) . .
C36 C35 C37 108.74(17) . .
C34 C35 H80 108.3(11) . .
C36 C35 H80 107.8(11) . .
C37 C35 H80 104.7(10) . .
C35 C36 H81 111.1(12) . .
C35 C36 H82 108.8(13) . .
H81 C36 H82 107.1(17) . .
C35 C36 H83 107.3(14) . .
H81 C36 H83 113.3(19) . .
H82 C36 H83 109.1(19) . .
C35 C37 H84 109.5(13) . .
C35 C37 H85 110.7(13) . .
H84 C37 H85 111.1(18) . .
C35 C37 H86 109.1(13) . .
H84 C37 H86 106.4(18) . .
H85 C37 H86 110.0(18) . .
C30 C38 C39 111.10(17) . .
C30 C38 C40 112.68(16) . .
C39 C38 C40 110.21(18) . .
C30 C38 H87 107.1(11) . .
C39 C38 H87 108.2(11) . .
C40 C38 H87 107.3(11) . .
C38 C39 H88 111.3(15) . .
C38 C39 H89 111.1(14) . .
H88 C39 H89 107(2) . .
C38 C39 H90 107.4(15) . .
H88 C39 H90 114(2) . .
H89 C39 H90 106(2) . .
C38 C40 H91 111.9(11) . .
C38 C40 H92 108.6(14) . .
H91 C40 H92 106.5(18) . .
C38 C40 H93 109.4(14) . .
H91 C40 H93 107.2(18) . .
H92 C40 H93 113(2) . .
C2A C1A C1A 27(3) . 2_655
C2A C1A C3A 57(4) . .
C1A C1A C3A 84.2(19) 2_655 .
C1A C2A C1A 125(7) 2_655 .
C1A C2A C3A 106(3) 2_655 2_655
C1A C2A C3A 128(4) . 2_655
C1A C2A C3A 128(4) 2_655 .
C1A C2A C3A 106(3) . .
C3A C2A C3A 31.8(6) 2_655 .
C3A C3A O4A 65.6(15) 2_655 .
C3A C3A O4A 60.4(10) 2_655 2_655
O4A C3A O4A 59.5(11) . 2_655
C3A C3A C2A 74.1(3) 2_655 .
O4A C3A C2A 128.0(14) . .
O4A C3A C2A 124.0(11) 2_655 .
C3A C3A C1A 87(2) 2_655 .
O4A C3A C1A 145(2) . .
O4A C3A C1A 126(2) 2_655 .
C2A C3A C1A 16.8(17) . .
C3A O4A O4A 62.6(9) . 2_655
C3A O4A C3A 54.0(13) . 2_655
O4A O4A C3A 57.9(12) 2_655 2_655
C3A O4A C5A 148.9(19) . .
O4A O4A C5A 91.6(10) 2_655 .
C3A O4A C5A 128(2) 2_655 .
C3A O4A C5A 102.9(16) . 2_655
O4A O4A C5A 52.8(6) 2_655 2_655
C3A O4A C5A 108.6(12) 2_655 2_655
C5A O4A C5A 46(3) . 2_655
C3A O4A C6A 143.4(14) . .
O4A O4A C6A 98(2) 2_655 .
C3A O4A C6A 143(3) 2_655 .
C5A O4A C6A 16.1(16) . .
C5A O4A C6A 46.7(14) 2_655 .
C6A C5A C7A 27(3) . .
C6A C5A C5A 92(8) . 2_655
C7A C5A C5A 109(3) . 2_655
C6A C5A O4A 132(4) . .
C7A C5A O4A 153(3) . .
C5A C5A O4A 82(2) 2_655 .
C6A C5A C6A 83(9) . 2_655
C7A C5A C6A 89(2) . 2_655
C5A C5A C6A 29.8(13) 2_655 2_655
O4A C5A C6A 109(2) . 2_655
C6A C5A C7A 75(7) . 2_655
C7A C5A C7A 84(3) . 2_655
C5A C5A C7A 27.9(6) 2_655 2_655
O4A C5A C7A 110(2) . 2_655
C6A C5A C7A 10(2) 2_655 2_655
C6A C5A O4A 137(6) . 2_655
C7A C5A O4A 160(4) . 2_655
C5A C5A O4A 52.1(8) 2_655 2_655
O4A C5A O4A 35.6(8) . 2_655
C6A C5A O4A 74.5(16) 2_655 2_655
C7A C5A O4A 77.8(14) 2_655 2_655
C5A C6A C5A 59(8) . 2_655
C5A C6A C6A 69(7) . 2_655
C5A C6A C6A 27.7(17) 2_655 2_655
C5A C6A C7A 81(8) . 2_655
C5A C6A C7A 30.3(14) 2_655 2_655
C6A C6A C7A 13.0(12) 2_655 2_655
C5A C6A O4A 31(3) . .
C5A C6A O4A 59(2) 2_655 .
C6A C6A O4A 82(2) 2_655 .
C7A C6A O4A 89(3) 2_655 .
C5A C7A C6A 60.5(18) . 2_655
C5A C7A C5A 43(3) . 2_655
C6A C7A C5A 24.7(15) 2_655 2_655
C5A C7A C7A 68(2) . 2_655
C6A C7A C7A 11.5(14) 2_655 2_655
C5A C7A C7A 27.3(6) 2_655 2_655
C20A C18A C19A 107.1(13) . .
C20A C18A C10 118.0(11) . .
C19A C18A C10 113.6(13) . .
C20A C18A H52 150.7(19) . .
C19A C18A H52 43.7(13) . .
C10 C18A H52 81.7(16) . .
C20A C18A H57 45.8(12) . .
C19A C18A H57 83.4(13) . .
C10 C18A H57 161.2(14) . .
H52 C18A H57 117.1(18) . .
C20A C18A H58 74.9(17) . .
C19A C18A H58 129.5(16) . .
C10 C18A H58 108.3(12) . .
H52 C18A H58 121.7(19) . .
H57 C18A H58 61.8(16) . .
C18A C19A H52 50.2(16) . .
C18A C19A H53 97.6(16) . .
H52 C19A H53 131(2) . .
C18A C20A H56 88(4) . .
C18A C20A H57 67.8(17) . .
H56 C20A H57 111(5) . .

loop_
_geom_bond_atom_site_label_1
_geom_bond_atom_site_label_2
_geom_bond_distance
_geom_bond_site_symmetry_2
Cr1 N4 2.0585(13) .
Cr1 N8 2.0631(13) .
Cr1 Cl2 2.4182(4) .
Cr1 Cl3 2.4316(4) .
Cl2 Cr1 2.4182(4) 2_655
Cl3 Cr1 2.4316(4) 2_655
N4 C5 1.337(2) .
N4 C9 1.447(2) .
C5 C6 1.398(2) .
C5 C21 1.578(2) .
C6 C7 1.402(2) .
C6 H41 0.882(18) .
C7 N8 1.327(2) .
C7 C25 1.577(2) .
N8 C29 1.446(2) .
C9 C10 1.399(2) .
C9 C14 1.403(2) .
C10 C11 1.396(3) .
C10 C18 1.481(3) .
C10 C18A 1.816(16) .
C11 C12 1.378(3) .
C11 H42 0.88(2) .
C12 C13 1.377(3) .
C12 H43 0.95(2) .
C13 C14 1.395(2) .
C13 H44 0.98(2) .
C14 C15 1.520(3) .
C15 C16 1.515(3) .
C15 C17 1.526(3) .
C15 H45 0.966(18) .
C16 H46 0.96(3) .
C16 H47 0.99(3) .
C16 H48 0.98(3) .
C17 H49 0.99(2) .
C17 H50 0.90(2) .
C17 H51 1.04(3) .
C18 C20 1.519(4) .
C18 C19 1.517(4) .
C18 H52 0.96(2) .
C19 H53 0.95(3) .
C19 H54 0.96(3) .
C19 H55 0.91(3) .
C20 H56 0.98(3) .
C20 H57 0.97(3) .
C20 H58 0.93(3) .
C21 C24 1.533(3) .
C21 C23 1.537(3) .
C21 C22 1.540(3) .
C22 H59 0.97(2) .
C22 H60 1.00(2) .
C22 H61 0.99(2) .
C23 H62 0.97(2) .
C23 H63 0.91(2) .
C23 H64 0.98(2) .
C24 H65 0.98(2) .
C24 H66 0.96(2) .
C24 H67 0.98(2) .
C25 C27 1.537(3) .
C25 C28 1.538(2) .
C25 C26 1.540(3) .
C26 H68 0.94(2) .
C26 H69 0.99(2) .
C26 H70 0.981(19) .
C27 H71 0.95(2) .
C27 H72 0.95(2) .
C27 H73 0.98(2) .
C28 H74 1.00(2) .
C28 H75 0.954(19) .
C28 H76 0.956(19) .
C29 C30 1.399(2) .
C29 C34 1.409(2) .
C30 C31 1.396(2) .
C30 C38 1.519(2) .
C31 C32 1.370(3) .
C31 H77 0.93(2) .
C32 C33 1.380(3) .
C32 H78 0.92(2) .
C33 C34 1.392(2) .
C33 H79 0.91(2) .
C34 C35 1.522(3) .
C35 C36 1.525(3) .
C35 C37 1.531(3) .
C35 H80 0.945(18) .
C36 H81 1.03(2) .
C36 H82 0.97(2) .
C36 H83 0.96(2) .
C37 H84 1.01(2) .
C37 H85 1.02(2) .
C37 H86 0.97(2) .
C38 C39 1.520(3) .
C38 C40 1.527(3) .
C38 H87 0.950(18) .
C39 H88 0.92(3) .
C39 H89 0.97(2) .
C39 H90 1.00(3) .
C40 H91 1.01(2) .
C40 H92 0.97(2) .
C40 H93 0.99(3) .
C1A C2A 0.57(6) .
C1A C1A 1.01(11) 2_655
C1A C3A 1.89(5) .
C2A C1A 0.57(6) 2_655
C2A C3A 1.659(19) 2_655
C2A C3A 1.659(19) .
C3A C3A 0.908(19) 2_655
C3A O4A 0.975(13) .
C3A O4A 1.022(12) 2_655
O4A O4A 0.992(16) 2_655
O4A C3A 1.022(12) 2_655
O4A C5A 1.36(2) .
O4A C5A 1.70(2) 2_655
O4A C6A 1.92(4) .
C5A C6A 0.72(4) .
C5A C7A 0.841(16) .
C5A C5A 1.24(7) 2_655
C5A C6A 1.45(5) 2_655
C5A C7A 1.70(4) 2_655
C5A O4A 1.70(2) 2_655
C6A C5A 1.45(5) 2_655
C6A C6A 1.54(15) 2_655
C6A C7A 1.67(6) 2_655
C7A C6A 1.67(6) 2_655
C7A C5A 1.70(4) 2_655
C7A C7A 1.82(5) 2_655
C18A C20A 1.54(3) .
C18A C19A 1.54(2) .
C18A H52 1.19(3) .
C18A H57 1.56(3) .
C18A H58 1.45(3) .
C19A H52 1.07(2) .
C19A H53 1.42(3) .
C20A H56 0.58(3) .
C20A H57 1.21(3) .

loop_
_geom_torsion_atom_site_label_1
_geom_torsion_atom_site_label_2
_geom_torsion_atom_site_label_3
_geom_torsion_atom_site_label_4
_geom_torsion
_geom_torsion_site_symmetry_1
_geom_torsion_site_symmetry_4
N4 Cr1 Cl2 Cr1 -66.96(19) . 2_655
N8 Cr1 Cl2 Cr1 169.50(4) . 2_655
Cl3 Cr1 Cl2 Cr1 0.0 . 2_655
N4 Cr1 Cl3 Cr1 168.90(4) . 2_655
N8 Cr1 Cl3 Cr1 -59.41(18) . 2_655
Cl2 Cr1 Cl3 Cr1 0.0 . 2_655
N8 Cr1 N4 C5 5.48(14) . .
Cl2 Cr1 N4 C5 -118.52(19) . .
Cl3 Cr1 N4 C5 176.44(13) . .
N8 Cr1 N4 C9 -177.96(11) . .
Cl2 Cr1 N4 C9 58.0(2) . .
Cl3 Cr1 N4 C9 -7.01(11) . .
C9 N4 C5 C6 176.82(16) . .
Cr1 N4 C5 C6 -7.0(2) . .
C9 N4 C5 C21 -2.7(3) . .
Cr1 N4 C5 C21 173.55(12) . .
N4 C5 C6 C7 1.3(3) . .
C21 C5 C6 C7 -179.17(18) . .
C5 C6 C7 N8 5.3(3) . .
C5 C6 C7 C25 -173.77(18) . .
C6 C7 N8 C29 179.19(15) . .
C25 C7 N8 C29 -1.9(2) . .
C6 C7 N8 Cr1 -5.2(2) . .
C25 C7 N8 Cr1 173.74(12) . .
N4 Cr1 N8 C7 0.64(14) . .
Cl2 Cr1 N8 C7 170.68(13) . .
Cl3 Cr1 N8 C7 -131.59(17) . .
N4 Cr1 N8 C29 176.64(11) . .
Cl2 Cr1 N8 C29 -13.32(10) . .
Cl3 Cr1 N8 C29 44.4(2) . .
C5 N4 C9 C10 93.6(2) . .
Cr1 N4 C9 C10 -83.15(16) . .
C5 N4 C9 C14 -90.9(2) . .
Cr1 N4 C9 C14 92.33(15) . .
C14 C9 C10 C11 0.0(2) . .
N4 C9 C10 C11 175.38(15) . .
C14 C9 C10 C18 176.8(2) . .
N4 C9 C10 C18 -7.8(3) . .
C14 C9 C10 C18A -161.2(7) . .
N4 C9 C10 C18A 14.1(7) . .
C9 C10 C11 C12 -0.7(3) . .
C18 C10 C11 C12 -177.5(2) . .
C18A C10 C11 C12 160.8(6) . .
C10 C11 C12 C13 0.4(3) . .
C11 C12 C13 C14 0.5(3) . .
C12 C13 C14 C9 -1.1(3) . .
C12 C13 C14 C15 178.95(17) . .
C10 C9 C14 C13 0.8(2) . .
N4 C9 C14 C13 -174.52(15) . .
C10 C9 C14 C15 -179.19(15) . .
N4 C9 C14 C15 5.5(2) . .
C13 C14 C15 C16 76.3(2) . .
C9 C14 C15 C16 -103.7(2) . .
C13 C14 C15 C17 -48.3(2) . .
C9 C14 C15 C17 131.7(2) . .
C11 C10 C18 C20 -77.7(3) . .
C9 C10 C18 C20 105.6(2) . .
C18A C10 C18 C20 14.2(14) . .
C11 C10 C18 C19 46.2(3) . .
C9 C10 C18 C19 -130.5(2) . .
C18A C10 C18 C19 138.2(15) . .
N4 C5 C21 C24 -121.8(2) . .
C6 C5 C21 C24 58.7(2) . .
N4 C5 C21 C23 119.75(19) . .
C6 C5 C21 C23 -59.8(2) . .
N4 C5 C21 C22 -0.3(3) . .
C6 C5 C21 C22 -179.78(18) . .
N8 C7 C25 C27 124.24(18) . .
C6 C7 C25 C27 -56.72(19) . .
N8 C7 C25 C28 2.6(3) . .
C6 C7 C25 C28 -178.36(16) . .
N8 C7 C25 C26 -117.55(18) . .
C6 C7 C25 C26 61.49(19) . .
C7 N8 C29 C30 96.76(19) . .
Cr1 N8 C29 C30 -79.45(15) . .
C7 N8 C29 C34 -87.56(19) . .
Cr1 N8 C29 C34 96.22(15) . .
C34 C29 C30 C31 1.0(2) . .
N8 C29 C30 C31 176.50(15) . .
C34 C29 C30 C38 -178.98(15) . .
N8 C29 C30 C38 -3.4(2) . .
C29 C30 C31 C32 -1.1(3) . .
C38 C30 C31 C32 178.88(17) . .
C30 C31 C32 C33 0.5(3) . .
C31 C32 C33 C34 0.2(3) . .
C32 C33 C34 C29 -0.3(3) . .
C32 C33 C34 C35 176.71(17) . .
C30 C29 C34 C33 -0.3(2) . .
N8 C29 C34 C33 -175.81(14) . .
C30 C29 C34 C35 -177.30(15) . .
N8 C29 C34 C35 7.2(2) . .
C33 C34 C35 C36 102.8(2) . .
C29 C34 C35 C36 -80.3(2) . .
C33 C34 C35 C37 -21.8(2) . .
C29 C34 C35 C37 155.07(17) . .
C31 C30 C38 C39 -66.5(2) . .
C29 C30 C38 C39 113.5(2) . .
C31 C30 C38 C40 57.8(2) . .
C29 C30 C38 C40 -122.30(19) . .
C3A C1A C2A C1A 168.2(18) . 2_655
C1A C1A C2A C3A 165.6(19) 2_655 2_655
C3A C1A C2A C3A -26(4) . 2_655
C1A C1A C2A C3A -168.2(18) 2_655 .
C1A C2A C3A C3A 54(9) 2_655 2_655
C1A C2A C3A C3A -138(8) . 2_655
C1A C2A C3A O4A 14(9) 2_655 .
C1A C2A C3A O4A -178(8) . .
C3A C2A C3A O4A -39.9(14) 2_655 .
C1A C2A C3A O4A 90(9) 2_655 2_655
C1A C2A C3A O4A -103(8) . 2_655
C3A C2A C3A O4A 35.7(7) 2_655 2_655
C1A C2A C3A C1A -168(2) 2_655 .
C3A C2A C3A C1A 138(8) 2_655 .
C2A C1A C3A C3A 40(7) . 2_655
C1A C1A C3A C3A 45(8) 2_655 2_655
C2A C1A C3A O4A 3(11) . .
C1A C1A C3A O4A 8(11) 2_655 .
C2A C1A C3A O4A 89(7) . 2_655
C1A C1A C3A O4A 95(8) 2_655 2_655
C1A C1A C3A C2A 5.4(11) 2_655 .
C3A C3A O4A O4A 68.7(18) 2_655 2_655
C2A C3A O4A O4A 111.4(10) . 2_655
C1A C3A O4A O4A 110(4) . 2_655
O4A C3A O4A C3A -68.7(18) 2_655 2_655
C2A C3A O4A C3A 42.7(10) . 2_655
C1A C3A O4A C3A 42(4) . 2_655
C3A C3A O4A C5A 106(4) 2_655 .
O4A C3A O4A C5A 37(3) 2_655 .
C2A C3A O4A C5A 149(3) . .
C1A C3A O4A C5A 148(5) . .
C3A C3A O4A C5A 103.8(19) 2_655 2_655
O4A C3A O4A C5A 35.1(14) 2_655 2_655
C2A C3A O4A C5A 146.5(14) . 2_655
C1A C3A O4A C5A 146(4) . 2_655
C3A C3A O4A C6A 133(4) 2_655 .
O4A C3A O4A C6A 65(4) 2_655 .
C2A C3A O4A C6A 176(4) . .
C1A C3A O4A C6A 175(5) . .
C3A O4A C5A C6A 82(9) . .
O4A O4A C5A C6A 114(10) 2_655 .
C3A O4A C5A C6A 164(9) 2_655 .
C5A O4A C5A C6A 85(12) 2_655 .
C3A O4A C5A C7A 113(8) . .
O4A O4A C5A C7A 145(10) 2_655 .
C3A O4A C5A C7A -166(9) 2_655 .
C5A O4A C5A C7A 115(12) 2_655 .
C6A O4A C5A C7A 31(7) . .
C3A O4A C5A C5A -3(6) . 2_655
O4A O4A C5A C5A 30(3) 2_655 2_655
C3A O4A C5A C5A 79(4) 2_655 2_655
C6A O4A C5A C5A -85(12) . 2_655
C3A O4A C5A C6A -16(7) . 2_655
O4A O4A C5A C6A 16(4) 2_655 2_655
C3A O4A C5A C6A 66(5) 2_655 2_655
C5A O4A C5A C6A -13(2) 2_655 2_655
C6A O4A C5A C6A -98(13) . 2_655
C3A O4A C5A C7A -5(5) . 2_655
O4A O4A C5A C7A 27(3) 2_655 2_655
C3A O4A C5A C7A 77(3) 2_655 2_655
C5A O4A C5A C7A -2.2(13) 2_655 2_655
C6A O4A C5A C7A -87(11) . 2_655
C3A O4A C5A O4A -32(3) . 2_655
C3A O4A C5A O4A 49(2) 2_655 2_655
C5A O4A C5A O4A -30(3) 2_655 2_655
C6A O4A C5A O4A -114(10) . 2_655
C7A C5A C6A C5A 130(14) . 2_655
O4A C5A C6A C5A -81(9) . 2_655
C6A C5A C6A C5A 28.7(17) 2_655 2_655
C7A C5A C6A C5A 22(2) 2_655 2_655
O4A C5A C6A C5A -30(7) 2_655 2_655
C7A C5A C6A C6A 102(14) . 2_655
C5A C5A C6A C6A -28.7(17) 2_655 2_655
O4A C5A C6A C6A -109(9) . 2_655
C7A C5A C6A C6A -6.2(18) 2_655 2_655
O4A C5A C6A C6A -59(8) 2_655 2_655
C7A C5A C6A C7A 108(13) . 2_655
C5A C5A C6A C7A -22(2) 2_655 2_655
O4A C5A C6A C7A -103(8) . 2_655
C6A C5A C6A C7A 6.2(18) 2_655 2_655
O4A C5A C6A C7A -53(7) 2_655 2_655
C7A C5A C6A O4A -149(7) . .
C5A C5A C6A O4A 81(9) 2_655 .
C6A C5A C6A O4A 109(9) 2_655 .
C7A C5A C6A O4A 103(8) 2_655 .
O4A C5A C6A O4A 50(5) 2_655 .
C3A O4A C6A C5A -121(7) . .
O4A O4A C6A C5A -67(10) 2_655 .
C3A O4A C6A C5A -22(11) 2_655 .
C5A O4A C6A C5A -80(12) 2_655 .
C3A O4A C6A C5A -41(6) . 2_655
O4A O4A C6A C5A 13(3) 2_655 2_655
C3A O4A C6A C5A 58(3) 2_655 2_655
C5A O4A C6A C5A 80(12) . 2_655
C3A O4A C6A C6A -58(6) . 2_655
O4A O4A C6A C6A -4(3) 2_655 2_655
C3A O4A C6A C6A 41(3) 2_655 2_655
C5A O4A C6A C6A 63(11) . 2_655
C5A O4A C6A C6A -17(2) 2_655 2_655
C3A O4A C6A C7A -47(5) . 2_655
O4A O4A C6A C7A 7(3) 2_655 2_655
C3A O4A C6A C7A 52(3) 2_655 2_655
C5A O4A C6A C7A 74(11) . 2_655
C5A O4A C6A C7A -5.6(19) 2_655 2_655
C6A C5A C7A C6A -77(16) . 2_655
C5A C5A C7A C6A -23(2) 2_655 2_655
O4A C5A C7A C6A -132(12) . 2_655
C7A C5A C7A C6A -9(2) 2_655 2_655
O4A C5A C7A C6A -34(6) 2_655 2_655
C6A C5A C7A C5A -54(16) . 2_655
O4A C5A C7A C5A -109(13) . 2_655
C6A C5A C7A C5A 23(2) 2_655 2_655
C7A C5A C7A C5A 14(3) 2_655 2_655
O4A C5A C7A C5A -11(5) 2_655 2_655
C6A C5A C7A C7A -67(14) . 2_655
C5A C5A C7A C7A -14(3) 2_655 2_655
O4A C5A C7A C7A -123(10) . 2_655
C6A C5A C7A C7A 9(2) 2_655 2_655
O4A C5A C7A C7A -24(8) 2_655 2_655
C11 C10 C18A C20A -9.0(16) . .
C9 C10 C18A C20A 152.0(12) . .
C18 C10 C18A C20A -108(2) . .
C11 C10 C18A C19A 117.6(10) . .
C9 C10 C18A C19A -81.5(11) . .
C18 C10 C18A C19A 18.6(11) . .
